data_7119527
loop_
_publ_author_name
'Rous\'ee, Kevin'
'Pannecoucke, Xavier'
'Gaumont, Annie-Claude'
'Lohier, Jean-Fran\,cois'
'Morlet-Savary, Fabrice'
'Lalev\'ee, Jacques'
'Bouillon, Jean-Philippe'
'Couve-Bonnaire, Samuel'
'Lakhdar, Sami'

_publ_section_title
;
 Transition metal-free stereospecific access to
 (E)-(1-fluoro-2-arylvinyl)phosphine borane complexes.
;
_journal_issue 12
_journal_name_full 'Chemical communications (Cambridge, England)'
_journal_page_first 2048
_journal_page_last 2051
_journal_paper_doi 10.1039/c6cc09673e
_journal_volume 53
_journal_year 2017
_chemical_formula_moiety 'C20 H18 B Cl F P'
_chemical_formula_sum 'C20 H18 B Cl F P'
_chemical_formula_weight 354.57
_chemical_name_systematic '(E)-((2-(4-chlorophenyl)-1 fluorovinyl)diphenyl phosphine borane'
_space_group_crystal_system triclinic
_space_group_IT_number 2
_space_group_name_Hall '-P 1'
_space_group_name_H-M_alt 'P -1'
_symmetry_space_group_name_Hall '-P 1'
_symmetry_space_group_name_H-M 'P -1'
_atom_sites_solution_hydrogens difmap
_audit_creation_method SHELXL-2014/7
_audit_update_record
;
2016-07-29 deposited with the CCDC.
2017-01-23 downloaded from the CCDC.
;
_cell_angle_alpha 68.3220(10)
_cell_angle_beta 83.0170(10)
_cell_angle_gamma 80.7320(10)
_cell_formula_units_Z 2
_cell_length_a 8.8929(2)
_cell_length_b 9.3285(2)
_cell_length_c 12.0260(3)
_cell_measurement_reflns_used 9292
_cell_measurement_temperature 150(2)
_cell_measurement_theta_max 45.25
_cell_measurement_theta_min 2.37
_cell_volume 912.89(4)
_computing_cell_refinement 'Bruker SAINT'
_computing_data_collection 'Bruker APEX2'
_computing_data_reduction 'Bruker SAINT'
_computing_molecular_graphics 'Bruker SHELXTL'
_computing_publication_material 'Bruker SHELXTL'
_computing_structure_refinement 'SHELXL-2014 (Sheldrick 2014)'
_computing_structure_solution 'SHELXS-97 (Sheldrick 2008)'
_diffrn_ambient_temperature 150(2)
_diffrn_measured_fraction_theta_full 0.997
_diffrn_measured_fraction_theta_max 0.998
_diffrn_measurement_device_type 'Bruker APEX-II CCD'
_diffrn_measurement_method '\f and \w scans'
_diffrn_radiation_type MoK\a
_diffrn_radiation_wavelength 0.71073
_diffrn_reflns_av_R_equivalents 0.0219
_diffrn_reflns_av_unetI/netI 0.0190
_diffrn_reflns_Laue_measured_fraction_full 0.997
_diffrn_reflns_Laue_measured_fraction_max 0.998
_diffrn_reflns_limit_h_max 14
_diffrn_reflns_limit_h_min -14
_diffrn_reflns_limit_k_max 15
_diffrn_reflns_limit_k_min -15
_diffrn_reflns_limit_l_max 20
_diffrn_reflns_limit_l_min -19
_diffrn_reflns_number 33171
_diffrn_reflns_point_group_measured_fraction_full 0.997
_diffrn_reflns_point_group_measured_fraction_max 0.998
_diffrn_reflns_theta_full 25.242
_diffrn_reflns_theta_max 36.318
_diffrn_reflns_theta_min 2.859
_exptl_absorpt_coefficient_mu 0.304
_exptl_absorpt_correction_type none
_exptl_crystal_colour colourless
_exptl_crystal_density_diffrn 1.290
_exptl_crystal_description block
_exptl_crystal_F_000 368
_exptl_crystal_size_max 0.40
_exptl_crystal_size_mid 0.33
_exptl_crystal_size_min 0.30
_refine_diff_density_max 0.610
_refine_diff_density_min -0.326
_refine_diff_density_rms 0.061
_refine_ls_extinction_method none
_refine_ls_goodness_of_fit_ref 1.048
_refine_ls_hydrogen_treatment refall
_refine_ls_matrix_type full
_refine_ls_number_parameters 289
_refine_ls_number_reflns 8837
_refine_ls_number_restraints 0
_refine_ls_restrained_S_all 1.048
_refine_ls_R_factor_all 0.0389
_refine_ls_R_factor_gt 0.0343
_refine_ls_shift/su_max 0.001
_refine_ls_shift/su_mean 0.000
_refine_ls_structure_factor_coef Fsqd
_refine_ls_weighting_details 'w=1/[\s^2^(Fo^2^)+(0.0565P)^2^+0.1785P] where P=(Fo^2^+2Fc^2^)/3'
_refine_ls_weighting_scheme calc
_refine_ls_wR_factor_gt 0.0970
_refine_ls_wR_factor_ref 0.1011
_reflns_Friedel_coverage 0.000
_reflns_number_gt 7884
_reflns_number_total 8837
_reflns_threshold_expression 'I > 2\s(I)'
_cod_data_source_file c6cc09673e2.cif
_cod_data_source_block rousee2_0m_a
_cod_depositor_comments 'Adding full bibliography for 7119526--7119528.cif.'
_cod_database_code 7119527
_shelx_shelxl_version_number 2014/7
_shelx_space_group_comment
;
The symmetry employed for this shelxl refinement is uniquely defined
by the following loop, which should always be used as a source of
symmetry information in preference to the above space-group names.
They are only intended as comments.
;

loop_
_space_group_symop_operation_xyz
'x, y, z'
'-x, -y, -z'

loop_
_atom_site_label
_atom_site_type_symbol
_atom_site_fract_x
_atom_site_fract_y
_atom_site_fract_z
_atom_site_U_iso_or_equiv
_atom_site_adp_type
_atom_site_occupancy
_atom_site_site_symmetry_order
_atom_site_calc_flag
P1 P 0.23347(2) 0.31741(2) 0.83278(2) 0.01499(4) Uani 1 1 d
Cl1 Cl 0.89017(3) -0.07500(3) 0.39079(2) 0.03311(6) Uani 1 1 d
F1 F 0.35755(6) 0.40482(6) 0.60759(4) 0.02713(11) Uani 1 1 d
C3 C 0.56451(8) 0.10740(8) 0.64144(6) 0.01710(10) Uani 1 1 d
C15 C 0.04993(7) 0.35727(8) 0.77082(6) 0.01614(10) Uani 1 1 d
C9 C 0.27617(8) 0.49415(8) 0.84408(6) 0.01735(11) Uani 1 1 d
C16 C -0.04974(8) 0.24473(9) 0.81916(7) 0.01972(12) Uani 1 1 d
C2 C 0.46033(8) 0.15453(8) 0.72926(6) 0.01723(11) Uani 1 1 d
C1 C 0.36598(8) 0.28554(8) 0.71547(6) 0.01676(10) Uani 1 1 d
C8 C 0.66776(9) -0.02740(9) 0.68599(7) 0.02103(12) Uani 1 1 d
C14 C 0.42915(9) 0.51396(9) 0.84110(8) 0.02252(13) Uani 1 1 d
C20 C 0.01025(8) 0.49092(8) 0.67176(7) 0.02016(12) Uani 1 1 d
C10 C 0.16124(9) 0.59958(10) 0.87127(8) 0.02352(13) Uani 1 1 d
C4 C 0.56565(10) 0.18621(9) 0.51694(7) 0.02318(13) Uani 1 1 d
C17 C -0.18753(9) 0.26495(10) 0.76840(8) 0.02532(14) Uani 1 1 d
C6 C 0.76652(9) -0.00383(9) 0.48724(7) 0.02227(13) Uani 1 1 d
C19 C -0.12746(9) 0.50962(9) 0.62117(7) 0.02291(13) Uani 1 1 d
C7 C 0.76911(10) -0.08313(9) 0.60989(8) 0.02412(13) Uani 1 1 d
C11 C 0.20020(12) 0.72289(10) 0.89617(8) 0.02898(16) Uani 1 1 d
C5 C 0.66629(10) 0.13073(10) 0.43996(7) 0.02563(14) Uani 1 1 d
C13 C 0.46650(11) 0.63720(10) 0.86664(9) 0.02820(16) Uani 1 1 d
C12 C 0.35225(12) 0.74055(10) 0.89495(8) 0.02962(16) Uani 1 1 d
C18 C -0.22556(9) 0.39647(11) 0.66901(8) 0.02510(14) Uani 1 1 d
B1 B 0.25276(10) 0.14669(11) 0.98325(8) 0.02269(14) Uani 1 1 d
H2 H 0.4611(14) 0.0789(15) 0.8113(12) 0.024(3) Uiso 1 1 d
H4 H 0.4952(17) 0.2755(17) 0.4831(13) 0.036(4) Uiso 1 1 d
H5 H 0.6634(16) 0.1846(17) 0.3549(13) 0.032(3) Uiso 1 1 d
H8 H 0.6723(16) -0.0810(15) 0.7713(13) 0.029(3) Uiso 1 1 d
H7 H 0.8365(17) -0.1781(18) 0.6414(14) 0.037(4) Uiso 1 1 d
H14 H 0.5079(16) 0.4438(16) 0.8209(12) 0.029(3) Uiso 1 1 d
H10 H 0.0566(18) 0.5866(19) 0.8713(15) 0.044(4) Uiso 1 1 d
H11 H 0.1221(18) 0.7966(18) 0.9127(14) 0.041(4) Uiso 1 1 d
H13 H 0.5731(19) 0.6480(19) 0.8633(15) 0.044(4) Uiso 1 1 d
H12 H 0.3775(19) 0.8253(19) 0.9142(15) 0.044(4) Uiso 1 1 d
H16 H -0.0267(15) 0.1562(15) 0.8865(12) 0.024(3) Uiso 1 1 d
H17 H -0.2537(16) 0.1826(16) 0.8036(13) 0.032(3) Uiso 1 1 d
H19 H -0.1525(16) 0.5980(16) 0.5537(13) 0.033(3) Uiso 1 1 d
H20 H 0.0782(15) 0.5689(16) 0.6380(12) 0.028(3) Uiso 1 1 d
H18 H -0.3179(17) 0.4061(17) 0.6348(14) 0.037(4) Uiso 1 1 d
H1A H 0.2253(16) 0.0423(16) 0.9720(13) 0.035(4) Uiso 1 1 d
H1B H 0.1713(18) 0.1868(18) 1.0470(14) 0.043(4) Uiso 1 1 d
H1C H 0.3685(19) 0.1359(19) 1.0028(15) 0.047(4) Uiso 1 1 d

loop_
_atom_site_aniso_label
_atom_site_aniso_U_11
_atom_site_aniso_U_22
_atom_site_aniso_U_33
_atom_site_aniso_U_23
_atom_site_aniso_U_13
_atom_site_aniso_U_12
P1 0.01458(7) 0.01629(7) 0.01408(7) -0.00508(5) -0.00147(5) -0.00236(5)
Cl1 0.03362(11) 0.03704(11) 0.03177(11) -0.02022(9) 0.00823(8) -0.00169(8)
F1 0.0310(2) 0.0244(2) 0.01636(19) -0.00056(16) 0.00135(17) 0.00491(18)
C3 0.0184(2) 0.0176(2) 0.0160(2) -0.0067(2) -0.00158(19) -0.0023(2)
C15 0.0150(2) 0.0180(2) 0.0159(2) -0.0064(2) -0.00145(19) -0.00247(19)
C9 0.0184(3) 0.0184(2) 0.0162(2) -0.0065(2) -0.0015(2) -0.0038(2)
C16 0.0185(3) 0.0217(3) 0.0190(3) -0.0059(2) -0.0018(2) -0.0056(2)
C2 0.0180(2) 0.0177(2) 0.0159(2) -0.0060(2) -0.0010(2) -0.0023(2)
C1 0.0170(2) 0.0179(2) 0.0147(2) -0.0048(2) -0.00141(19) -0.00218(19)
C8 0.0247(3) 0.0196(3) 0.0182(3) -0.0071(2) -0.0031(2) 0.0011(2)
C14 0.0201(3) 0.0216(3) 0.0268(3) -0.0081(3) -0.0041(2) -0.0047(2)
C20 0.0194(3) 0.0194(3) 0.0202(3) -0.0046(2) -0.0037(2) -0.0024(2)
C10 0.0230(3) 0.0254(3) 0.0257(3) -0.0143(3) 0.0032(2) -0.0042(2)
C4 0.0269(3) 0.0235(3) 0.0165(3) -0.0063(2) -0.0019(2) 0.0023(2)
C17 0.0202(3) 0.0308(4) 0.0263(3) -0.0086(3) -0.0034(2) -0.0091(3)
C6 0.0224(3) 0.0253(3) 0.0227(3) -0.0136(3) 0.0020(2) -0.0034(2)
C19 0.0210(3) 0.0251(3) 0.0212(3) -0.0066(2) -0.0060(2) 0.0005(2)
C7 0.0254(3) 0.0234(3) 0.0240(3) -0.0112(3) -0.0026(3) 0.0029(2)
C11 0.0371(4) 0.0259(3) 0.0286(4) -0.0163(3) 0.0040(3) -0.0059(3)
C5 0.0307(4) 0.0274(3) 0.0172(3) -0.0081(3) 0.0005(3) -0.0007(3)
C13 0.0296(4) 0.0255(3) 0.0318(4) -0.0082(3) -0.0072(3) -0.0109(3)
C12 0.0427(5) 0.0239(3) 0.0268(4) -0.0109(3) -0.0030(3) -0.0119(3)
C18 0.0186(3) 0.0332(4) 0.0253(3) -0.0112(3) -0.0059(2) -0.0029(3)
B1 0.0228(3) 0.0239(3) 0.0169(3) -0.0024(3) -0.0023(3) -0.0016(3)

loop_
_atom_type_symbol
_atom_type_description
_atom_type_scat_dispersion_real
_atom_type_scat_dispersion_imag
_atom_type_scat_source
C C 0.0033 0.0016 'International Tables Vol C Tables 4.2.6.8 and 6.1.1.4'
H H 0.0000 0.0000 'International Tables Vol C Tables 4.2.6.8 and 6.1.1.4'
B B 0.0013 0.0007 'International Tables Vol C Tables 4.2.6.8 and 6.1.1.4'
F F 0.0171 0.0103 'International Tables Vol C Tables 4.2.6.8 and 6.1.1.4'
P P 0.1023 0.0942 'International Tables Vol C Tables 4.2.6.8 and 6.1.1.4'
Cl Cl 0.1484 0.1585 'International Tables Vol C Tables 4.2.6.8 and 6.1.1.4'

loop_
_geom_angle_atom_site_label_1
_geom_angle_atom_site_label_2
_geom_angle_atom_site_label_3
_geom_angle
C15 P1 C1 103.73(3)
C15 P1 C9 108.16(3)
C1 P1 C9 105.29(3)
C15 P1 B1 115.24(4)
C1 P1 B1 112.46(4)
C9 P1 B1 111.24(4)
C8 C3 C4 118.46(6)
C8 C3 C2 117.02(6)
C4 C3 C2 124.51(6)
C16 C15 C20 119.87(6)
C16 C15 P1 117.94(5)
C20 C15 P1 122.04(5)
C14 C9 C10 119.73(7)
C14 C9 P1 118.34(5)
C10 C9 P1 121.38(5)
C17 C16 C15 119.98(7)
C17 C16 H16 118.8(8)
C15 C16 H16 121.2(8)
C1 C2 C3 130.16(6)
C1 C2 H2 114.8(8)
C3 C2 H2 115.0(8)
C2 C1 F1 121.62(6)
C2 C1 P1 123.94(5)
F1 C1 P1 114.37(5)
C7 C8 C3 121.37(7)
C7 C8 H8 118.6(8)
C3 C8 H8 120.0(8)
C13 C14 C9 119.96(8)
C13 C14 H14 119.9(8)
C9 C14 H14 120.1(8)
C19 C20 C15 119.70(7)
C19 C20 H20 119.9(8)
C15 C20 H20 120.4(8)
C11 C10 C9 119.72(8)
C11 C10 H10 121.0(10)
C9 C10 H10 119.2(10)
C5 C4 C3 120.56(7)
C5 C4 H4 118.3(9)
C3 C4 H4 121.1(9)
C18 C17 C16 120.03(7)
C18 C17 H17 122.2(8)
C16 C17 H17 117.8(8)
C7 C6 C5 121.27(7)
C7 C6 Cl1 119.31(6)
C5 C6 Cl1 119.41(6)
C18 C19 C20 120.16(7)
C18 C19 H19 120.4(9)
C20 C19 H19 119.5(9)
C6 C7 C8 118.90(7)
C6 C7 H7 120.5(9)
C8 C7 H7 120.6(9)
C12 C11 C10 120.29(8)
C12 C11 H11 119.7(9)
C10 C11 H11 120.0(10)
C6 C5 C4 119.43(7)
C6 C5 H5 121.2(9)
C4 C5 H5 119.4(9)
C12 C13 C14 120.16(8)
C12 C13 H13 121.9(10)
C14 C13 H13 117.9(10)
C13 C12 C11 120.12(7)
C13 C12 H12 120.6(10)
C11 C12 H12 119.3(10)
C17 C18 C19 120.24(7)
C17 C18 H18 118.5(9)
C19 C18 H18 121.2(9)
P1 B1 H1A 108.5(8)
P1 B1 H1B 104.0(8)
H1A B1 H1B 114.0(11)
P1 B1 H1C 104.8(9)
H1A B1 H1C 112.4(12)
H1B B1 H1C 112.3(12)

loop_
_geom_bond_atom_site_label_1
_geom_bond_atom_site_label_2
_geom_bond_distance
P1 C15 1.8036(7)
P1 C1 1.8056(7)
P1 C9 1.8057(7)
P1 B1 1.9232(9)
Cl1 C6 1.7375(7)
F1 C1 1.3628(8)
C3 C8 1.4005(10)
C3 C4 1.4027(10)
C3 C2 1.4633(10)
C15 C16 1.3962(10)
C15 C20 1.4005(10)
C9 C14 1.3965(10)
C9 C10 1.3969(10)
C16 C17 1.3900(11)
C16 H16 0.934(13)
C2 C1 1.3337(9)
C2 H2 0.978(13)
C8 C7 1.3858(11)
C8 H8 0.963(14)
C14 C13 1.3911(11)
C14 H14 0.952(14)
C20 C19 1.3907(10)
C20 H20 0.961(13)
C10 C11 1.3931(12)
C10 H10 0.958(16)
C4 C5 1.3890(11)
C4 H4 0.947(15)
C17 C18 1.3891(12)
C17 H17 0.980(14)
C6 C7 1.3857(12)
C6 C5 1.3889(12)
C19 C18 1.3900(12)
C19 H19 0.937(14)
C7 H7 0.961(15)
C11 C12 1.3859(14)
C11 H11 0.953(16)
C5 H5 0.960(15)
C13 C12 1.3859(14)
C13 H13 0.964(16)
C12 H12 0.967(17)
C18 H18 0.939(15)
B1 H1A 1.099(14)
B1 H1B 1.115(16)
B1 H1C 1.065(17)
